data_2016036
loop_
_publ_author_name
'Sophia Lipstman'
'Sankar Muniappan'
'Israel Goldberg'

_publ_section_title
;
 Interwoven hydrogen-bonded network assembly and supramolecular
 isomerism of <i>meso</i>-5,10,15,20-tetrakis(4-carboxyphenyl)porphyrin
 as its dimethylformamide solvate
;
_journal_coeditor_code GD3109
_journal_issue 7
_journal_name_full 'Acta Crystallographica Section C'
_journal_page_first o371
_journal_page_last o373
_journal_paper_doi 10.1107/S0108270107020975
_journal_volume 63
_journal_year 2007
_chemical_formula_iupac 'C48 H30 N4 O8'
_chemical_formula_moiety 'C48 H30 N4 O8'
_chemical_formula_sum 'C48 H30 N4 O8'
_chemical_formula_weight 790.76
_chemical_name_common
;
porphyrin-5^4^,10^4^,15^4^,20^4^-tetrabenzoic acid
;
_chemical_name_systematic
;
meso-5,10,15,20-tetrakis(4-carboxyphenyl)porphyrin
;
_space_group_IT_number 64
_symmetry_cell_setting orthorhombic
_symmetry_space_group_name_Hall '-C 2ac 2'
_symmetry_space_group_name_H-M 'C m c a'
_atom_sites_solution_hydrogens geom
_atom_sites_solution_primary direct
_atom_sites_solution_secondary difmap
_audit_creation_method SHELXL97
_cell_angle_alpha 90.00
_cell_angle_beta 90.00
_cell_angle_gamma 90.00
_cell_formula_units_Z 4
_cell_length_a 31.0164(3)
_cell_length_b 8.5897(11)
_cell_length_c 15.1952(6)
_cell_measurement_reflns_used 2650
_cell_measurement_temperature 110(2)
_cell_measurement_theta_max 27.88
_cell_measurement_theta_min 1.41
_cell_volume 4048.3(5)
_computing_cell_refinement 'DENZO (Otwinowski & Minor, 1997)'
_computing_data_collection 'COLLECT (Nonius, 1999)'
_computing_data_reduction DENZO
_computing_molecular_graphics
;
ORTEPIII (Burnett & Johnson, 1996) and MERCURY (Macrae <i>et al.</i>,
2006)
;
_computing_publication_material SHELXL97
_computing_structure_refinement 'SHELXL97 (Sheldrick, 1997)'
_computing_structure_solution 'SIR97 (Altomare <i>et al.</i>,  1994)'
_diffrn_ambient_temperature 110(2)
_diffrn_detector_area_resol_mean 12.8
_diffrn_measured_fraction_theta_full 0.998
_diffrn_measured_fraction_theta_max 0.998
_diffrn_measurement_device_type 'Nonius KappaCCD area-detector'
_diffrn_measurement_method '1 \% \w'
_diffrn_radiation_monochromator graphite
_diffrn_radiation_source 'fine-focus sealed tube'
_diffrn_radiation_type MoK\a
_diffrn_radiation_wavelength 0.71073
_diffrn_reflns_av_R_equivalents 0.0720
_diffrn_reflns_av_sigmaI/netI 0.0385
_diffrn_reflns_limit_h_max 38
_diffrn_reflns_limit_h_min 0
_diffrn_reflns_limit_k_max 10
_diffrn_reflns_limit_k_min 0
_diffrn_reflns_limit_l_max 0
_diffrn_reflns_limit_l_min -18
_diffrn_reflns_number 15184
_diffrn_reflns_theta_full 26.00
_diffrn_reflns_theta_max 26.00
_diffrn_reflns_theta_min 2.63
_diffrn_standards_number 0
_exptl_absorpt_coefficient_mu 0.090
_exptl_absorpt_correction_type none
_exptl_crystal_colour red
_exptl_crystal_density_diffrn 1.297
_exptl_crystal_density_method 'not measured'
_exptl_crystal_description plate
_exptl_crystal_F_000 1640
_exptl_crystal_size_max 0.50
_exptl_crystal_size_mid 0.25
_exptl_crystal_size_min 0.02
_refine_diff_density_max 0.609
_refine_diff_density_min -0.231
_refine_ls_extinction_method none
_refine_ls_goodness_of_fit_ref 1.128
_refine_ls_hydrogen_treatment mixed
_refine_ls_matrix_type full
_refine_ls_number_parameters 141
_refine_ls_number_reflns 2033
_refine_ls_number_restraints 0
_refine_ls_restrained_S_all 1.128
_refine_ls_R_factor_all 0.0745
_refine_ls_R_factor_gt 0.0586
_refine_ls_shift/su_max 0.000
_refine_ls_shift/su_mean 0.000
_refine_ls_structure_factor_coef Fsqd
_refine_ls_weighting_details 'calc w = 1/[\s^2^(Fo^2^)+(0.0482P)^2^+8.4601P] where P=(Fo^2^+2Fc^2^)/3'
_refine_ls_weighting_scheme calc
_refine_ls_wR_factor_gt 0.1322
_refine_ls_wR_factor_ref 0.1383
_reflns_number_gt 1653
_reflns_number_total 2033
_reflns_threshold_expression I>2\s(I)
_cod_data_source_file gd3109.cif
_cod_data_source_block I
_cod_original_sg_symbol_Hall '-C 2bc 2'
_cod_database_code 2016036
_cod_database_fobs_code 2016036

loop_
_symmetry_equiv_pos_as_xyz
'x, y, z'
'-x, -y+1/2, z+1/2'
'x, -y, -z'
'-x+1/2, y, -z+1/2'
'x+1/2, y+1/2, z'
'-x+1/2, -y+1, z+1/2'
'x+1/2, -y+1/2, -z'
'-x+1, y+1/2, -z+1/2'
'-x, -y, -z'
'x, y-1/2, -z-1/2'
'-x, y, z'
'x-1/2, -y, z-1/2'
'-x+1/2, -y+1/2, -z'
'x+1/2, y, -z-1/2'
'-x+1/2, y+1/2, z'
'x, -y+1/2, z-1/2'

loop_
_atom_site_type_symbol
_atom_site_label
_atom_site_fract_x
_atom_site_fract_y
_atom_site_fract_z
_atom_site_U_iso_or_equiv
_atom_site_adp_type
_atom_site_calc_flag
_atom_site_refinement_flags
_atom_site_occupancy
C C1 0.02163(7) 0.2697(3) 0.26741(14) 0.0225(5) Uani d . 1
H H1 0.0399 0.3255 0.2284 0.027 Uiso calc R 1
C C2 0.03508(7) 0.1680(3) 0.33848(14) 0.0206(5) Uani d . 1
C C3 0.07880(7) 0.1349(3) 0.35778(14) 0.0199(5) Uani d . 1
C C4 0.09344(7) 0.0586(3) 0.43355(14) 0.0197(5) Uani d . 1
C C5 0.13718(7) 0.0334(3) 0.45934(15) 0.0205(5) Uani d . 1
H H5 0.1620 0.0588 0.4256 0.025 Uiso calc R 1
N N6 0.0000 0.1109(3) 0.38255(16) 0.0200(6) Uani d S 1
H H6 0.0000 0.0504 0.4293 0.024 Uiso calc SPR 0.50
N N7 0.06792(8) 0.0000 0.5000 0.0202(6) Uani d S 1
H H7 0.0395 0.0000 0.5000 0.024 Uiso calc SPR 0.50
C C8 0.11154(7) 0.1762(3) 0.28923(14) 0.0201(5) Uani d . 1
C C9 0.14847(7) 0.2645(3) 0.30741(15) 0.0224(5) Uani d . 1
H H9 0.1526 0.3065 0.3646 0.027 Uiso calc R 1
C C10 0.17897(7) 0.2910(3) 0.24290(15) 0.0235(5) Uani d . 1
H H10 0.2038 0.3513 0.2561 0.028 Uiso calc R 1
C C11 0.17356(7) 0.2299(3) 0.15842(15) 0.0230(5) Uani d . 1
C C12 0.13630(7) 0.1451(3) 0.13907(15) 0.0246(5) Uani d . 1
H H12 0.1320 0.1051 0.0815 0.029 Uiso calc R 1
C C13 0.10583(7) 0.1195(3) 0.20345(15) 0.0236(5) Uani d . 1
H H13 0.0805 0.0624 0.1895 0.028 Uiso calc R 1
C C14 0.20637(7) 0.2467(3) 0.08862(16) 0.0245(5) Uani d . 1
O O15 0.23890(5) 0.3403(2) 0.10779(11) 0.0329(5) Uani d . 1
H H15 0.2592(10) 0.329(4) 0.062(2) 0.049 Uiso d . 1
O O16 0.20328(5) 0.1781(2) 0.01805(11) 0.0310(4) Uani d . 1

loop_
_atom_site_aniso_label
_atom_site_aniso_U_11
_atom_site_aniso_U_22
_atom_site_aniso_U_33
_atom_site_aniso_U_12
_atom_site_aniso_U_13
_atom_site_aniso_U_23
C1 0.0201(10) 0.0306(12) 0.0168(11) -0.0005(10) 0.0001(9) 0.0061(10)
C2 0.0191(11) 0.0258(12) 0.0169(10) -0.0013(9) -0.0011(9) 0.0026(10)
C3 0.0178(11) 0.0251(12) 0.0168(10) -0.0007(9) 0.0013(9) -0.0004(9)
C4 0.0169(11) 0.0243(12) 0.0178(11) 0.0010(9) 0.0029(9) -0.0007(9)
C5 0.0173(11) 0.0253(12) 0.0189(11) 0.0001(9) 0.0023(9) 0.0004(9)
N6 0.0163(13) 0.0300(15) 0.0138(13) 0.000 0.000 0.0032(11)
N7 0.0179(13) 0.0280(15) 0.0147(13) 0.000 0.000 0.0023(11)
C8 0.0181(11) 0.0261(12) 0.0161(11) 0.0031(9) 0.0025(9) 0.0038(9)
C9 0.0178(11) 0.0309(13) 0.0185(11) 0.0021(9) -0.0008(9) 0.0028(10)
C10 0.0201(11) 0.0297(13) 0.0207(11) -0.0012(9) 0.0017(9) 0.0033(10)
C11 0.0218(12) 0.0264(12) 0.0207(12) 0.0030(9) 0.0034(9) 0.0063(10)
C12 0.0239(12) 0.0317(13) 0.0181(11) 0.0003(10) 0.0031(9) 0.0022(10)
C13 0.0193(11) 0.0321(13) 0.0193(12) -0.0026(9) 0.0001(9) 0.0021(10)
C14 0.0200(11) 0.0294(12) 0.0239(12) 0.0039(10) 0.0033(10) 0.0052(10)
O15 0.0255(10) 0.0491(11) 0.0241(9) -0.0062(8) 0.0090(7) -0.0017(8)
O16 0.0279(9) 0.0415(10) 0.0236(9) -0.0026(8) 0.0103(7) -0.0031(8)

loop_
_atom_type_symbol
_atom_type_description
_atom_type_scat_dispersion_real
_atom_type_scat_dispersion_imag
_atom_type_scat_source
C C 0.0033 0.0016 'International Tables Vol C Tables 4.2.6.8 and 6.1.1.4'
H H 0.0000 0.0000 'International Tables Vol C Tables 4.2.6.8 and 6.1.1.4'
N N 0.0061 0.0033 'International Tables Vol C Tables 4.2.6.8 and 6.1.1.4'
O O 0.0106 0.0060 'International Tables Vol C Tables 4.2.6.8 and 6.1.1.4'

loop_
_geom_angle_atom_site_label_1
_geom_angle_atom_site_label_2
_geom_angle_atom_site_label_3
_geom_angle_site_symmetry_1
_geom_angle
C1 C1 C2 11 106.72(12)
C1 C1 H1 11 126.6
C2 C1 H1 . 126.6
N6 C2 C3 . 126.0(2)
N6 C2 C1 . 110.58(19)
C3 C2 C1 . 123.4(2)
C4 C3 C2 . 125.1(2)
C4 C3 C8 . 117.58(19)
C2 C3 C8 . 117.23(19)
N7 C4 C3 . 125.9(2)
N7 C4 C5 . 106.79(19)
C3 C4 C5 . 127.2(2)
C5 C5 C4 3_556 108.23(12)
C5 C5 H5 3_556 125.9
C4 C5 H5 . 125.9
C2 N6 C2 11 105.3(3)
C2 N6 H6 11 127.3
C2 N6 H6 . 127.3
C4 N7 C4 3_556 109.9(3)
C4 N7 H7 3_556 125.0
C4 N7 H7 . 125.0
C9 C8 C13 . 118.3(2)
C9 C8 C3 . 123.1(2)
C13 C8 C3 . 118.6(2)
C10 C9 C8 . 120.6(2)
C10 C9 H9 . 119.7
C8 C9 H9 . 119.7
C9 C10 C11 . 120.5(2)
C9 C10 H10 . 119.7
C11 C10 H10 . 119.7
C10 C11 C12 . 119.3(2)
C10 C11 C14 . 122.7(2)
C12 C11 C14 . 118.0(2)
C13 C12 C11 . 120.1(2)
C13 C12 H12 . 120.0
C11 C12 H12 . 120.0
C12 C13 C8 . 121.2(2)
C12 C13 H13 . 119.4
C8 C13 H13 . 119.4
O16 C14 O15 . 122.9(2)
O16 C14 C11 . 121.8(2)
O15 C14 C11 . 115.3(2)
C14 O15 H15 . 106.6(19)

loop_
_geom_bond_atom_site_label_1
_geom_bond_atom_site_label_2
_geom_bond_site_symmetry_2
_geom_bond_distance
C1 C1 11 1.342(4)
C1 C2 . 1.450(3)
C1 H1 . 0.9500
C2 N6 . 1.369(3)
C2 C3 . 1.416(3)
C3 C4 . 1.400(3)
C3 C8 . 1.497(3)
C4 N7 . 1.378(3)
C4 C5 . 1.429(3)
C5 C5 3_556 1.362(4)
C5 H5 . 0.9500
N6 C2 11 1.369(3)
N6 H6 . 0.8800
N7 C4 3_556 1.378(3)
N7 H7 . 0.8800
C8 C9 . 1.401(3)
C8 C13 . 1.403(3)
C9 C10 . 1.381(3)
C9 H9 . 0.9500
C10 C11 . 1.397(3)
C10 H10 . 0.9500
C11 C12 . 1.397(3)
C11 C14 . 1.477(3)
C12 C13 . 1.378(3)
C12 H12 . 0.9500
C13 H13 . 0.9500
C14 O16 . 1.228(3)
C14 O15 . 1.323(3)
O15 H15 . 0.94(3)

loop_
_geom_hbond_atom_site_label_D
_geom_hbond_atom_site_label_H
_geom_hbond_atom_site_label_A
_geom_hbond_site_symmetry_A
_geom_hbond_distance_DH
_geom_hbond_distance_HA
_geom_hbond_distance_DA
_geom_hbond_angle_DHA
O15 H15 O16 13 0.94(3) 1.69(3) 2.626(2) 176(3)
